data_7228433
loop_
_publ_author_name
'Martinez-Casado, Francisco Javier Javier'
'Ramos Riesco, Miguel'
'Cheda, Jose A.'
'Redondo Y\'elamos, Mar\'ia Isabel'
'Garrido, Leoncio'
'Fernandez-Martinez, Alejandro'
'Garc\'ia-Barriocanal, Javier'
'da Silva, Ivan'
'Duran-Olivencia, Miguel A.'
'Poulain, Agnieszka'

_publ_section_title
;
 Lead(II) Soaps: Crystal Structures, Polymorphism, Solid and Liquid
 Mesophases
;
_journal_name_full 'Phys. Chem. Chem. Phys.'
_journal_paper_doi 10.1039/C7CP02351K
_journal_year 2017
_chemical_formula_moiety '(C22 H42 Pb1 O4)n'
_chemical_formula_sum 'C22 H42 O4 Pb'
_chemical_formula_weight 577.76
_chemical_name_common 'Lead(II) undecanoate'
_space_group_IT_number 13
_symmetry_cell_setting monoclinic
_symmetry_space_group_name_Hall '-P 2yc'
_symmetry_space_group_name_H-M 'P 1 2/c 1'
_audit_update_record
;
2016-04-12 deposited with the CCDC.
2017-06-07 downloaded from the CCDC.
;
_cell_angle_alpha 90.00000
_cell_angle_beta 90.49839
_cell_angle_gamma 90.00000
_cell_formula_units_Z 4
_cell_length_a 65.15169
_cell_length_b 4.97107
_cell_length_c 7.27081
_cell_measurement_reflns_used 4524
_cell_measurement_temperature 298
_cell_measurement_theta_max 90.0
_cell_measurement_theta_min 1.0
_cell_volume 2354.734
_computing_structure_refinement FULLPROF
_diffrn_ambient_temperature 298
_diffrn_detector_type X'Celerator
_diffrn_measurement_device_type 'PANalytical X Pert Pro Alpha-1'
_diffrn_measurement_method '2\q scan'
_diffrn_radiation_monochromator Ge(111)
_diffrn_radiation_type 'Cu K\a'
_diffrn_radiation_wavelength 1.54056
_diffrn_source 'rotating-anode X-ray tube'
_diffrn_source_target Cu
_exptl_absorpt_coefficient_mu 13.44
_exptl_absorpt_correction_type cylinder
_exptl_absorpt_process_details muR=1.00
_exptl_crystal_colour colorless
_exptl_crystal_density_diffrn 1.630
_pd_block_diffractogram_id PbC11_1
_pd_instr_location ' ?'
_pd_meas_2theta_range_inc 0.016711
_pd_meas_2theta_range_max 89.99443
_pd_meas_2theta_range_min 1.00836
_pd_meas_number_of_points 5326
_pd_meas_scan_method step
_pd_proc_2theta_range_inc 0.016711
_pd_proc_2theta_range_max 89.9571
_pd_proc_2theta_range_min 0.9710
_pd_proc_ls_background_function 'Interpolation of points'
_pd_proc_ls_pref_orient_corr ' ?'
_pd_proc_ls_profile_function Pseudo-Voigt
_pd_proc_ls_prof_R_factor 7.7271
_pd_proc_ls_prof_wR_expected 2.8069
_pd_proc_ls_prof_wR_factor 11.3264
_pd_proc_wavelength 1.540590
_pd_spec_mounting 'borosilicate capillary'
_pd_spec_mount_mode transmission
_pd_spec_shape cylinder
_refine_ls_goodness_of_fit_all 4.04
_refine_ls_number_parameters 82
_refine_ls_number_reflns 4524
_refine_ls_number_restraints 0
_refine_ls_R_I_factor 6.7044
_cod_data_source_file c7cp02351k2.cif
_cod_data_source_block PbC11
_cod_depositor_comments
;
The following automatic conversions were performed:

'_symmetry_cell_setting' value 'Monoclinic' changed to 'monoclinic'
according to
/home/data/users/saulius/crontab/automatic-downloads/rss-feeds/RSC/lib/dictionaries/cif_core.dic
dictionary named 'cif_core.dic' version 2.4.2 from 2011-04-26.

Automatic conversion script
Id: cif_fix_values 4973 2017-02-22 13:04:09Z antanas 
;
_cod_original_cell_volume 2354.73267
_cod_original_sg_symbol_H-M 'P 2/c'
_cod_database_code 7228433
_pd_proc_ls_prof_cr_factor 10.6547
_pd_proc_ls_prof_cwr_factor 14.0102
_pd_proc_ls_prof_cwr_expected 3.4720
_pd_proc_ls_prof_chi2 16.2833
_pd_proc_ls_prof_echi2 16.2833

loop_
_symmetry_equiv_pos_as_xyz
x,y,z
-x,y,-z+1/2
-x,-y,-z
x,-y,z+1/2

loop_
_atom_site_label
_atom_site_fract_x
_atom_site_fract_y
_atom_site_fract_z
_atom_site_U_iso_or_equiv
_atom_site_occupancy
_atom_site_adp_type
_atom_site_type_symbol
Pba 0.24815 0.26773 0.97411 0.00252 1.00000 Uiso Pb
A1 0.23470 0.11900 0.63270 0.00633 1.00000 Uiso O
A2 0.21897 0.45614 0.69013 0.00633 1.00000 Uiso O
A3 0.21875 0.26588 0.64008 0.00633 1.00000 Uiso C
A4 0.19845 0.14210 0.59695 0.00633 1.00000 Uiso C
A5 0.19836 -0.03275 0.65653 0.00633 1.00000 Uiso H
A6 0.19679 0.11154 0.46598 0.00633 1.00000 Uiso H
A7 0.17913 0.30349 0.66526 0.00633 1.00000 Uiso C
A8 0.18016 0.33159 0.79739 0.00633 1.00000 Uiso H
A9 0.17868 0.47907 0.60628 0.00633 1.00000 Uiso H
A10 0.16008 0.15048 0.61984 0.00633 1.00000 Uiso C
A11 0.16023 0.10262 0.49016 0.00633 1.00000 Uiso H
A12 0.15988 -0.01489 0.69053 0.00633 1.00000 Uiso H
A13 0.14151 0.31146 0.66111 0.00633 1.00000 Uiso C
A14 0.14231 0.48042 0.59370 0.00633 1.00000 Uiso H
A15 0.14143 0.35278 0.79049 0.00633 1.00000 Uiso H
A16 0.12128 0.16940 0.60832 0.00633 1.00000 Uiso C
A17 0.12119 0.13933 0.47602 0.00633 1.00000 Uiso H
A18 0.12120 -0.00583 0.66684 0.00633 1.00000 Uiso H
A19 0.10231 0.31187 0.65822 0.00633 1.00000 Uiso C
A20 0.10256 0.48905 0.60096 0.00633 1.00000 Uiso H
A21 0.10222 0.33675 0.78949 0.00633 1.00000 Uiso H
A22 0.08242 0.16349 0.59645 0.00633 1.00000 Uiso C
A23 0.08297 0.12773 0.46528 0.00633 1.00000 Uiso H
A24 0.08166 -0.00821 0.65941 0.00633 1.00000 Uiso H
A25 0.06350 0.32308 0.63654 0.00633 1.00000 Uiso C
A26 0.06376 0.49064 0.56863 0.00633 1.00000 Uiso H
A27 0.06306 0.36548 0.76701 0.00633 1.00000 Uiso H
A28 0.04424 0.16554 0.57497 0.00633 1.00000 Uiso C
A29 0.04504 0.12993 0.44521 0.00633 1.00000 Uiso H
A30 0.04360 -0.00095 0.64089 0.00633 1.00000 Uiso H
A31 0.02449 0.33772 0.61274 0.00633 1.00000 Uiso C
A32 0.02386 0.38815 0.75848 0.00633 1.00000 Uiso H
A33 0.02476 0.51865 0.52802 0.00633 1.00000 Uiso H
A34 0.01081 0.22632 0.57110 0.00633 1.00000 Uiso H
B1 0.26569 -0.31700 0.79060 0.00633 1.00000 Uiso O
B2 0.28029 0.04321 0.91414 0.00633 1.00000 Uiso O
B3 0.28121 -0.18230 0.83877 0.00633 1.00000 Uiso C
B4 0.30158 -0.31202 0.80154 0.00633 1.00000 Uiso C
B5 0.30399 -0.30743 0.66736 0.00633 1.00000 Uiso H
B6 0.30075 -0.50310 0.83877 0.00633 1.00000 Uiso H
B7 0.32005 -0.18430 0.89848 0.00633 1.00000 Uiso C
B8 0.31874 -0.20845 1.03305 0.00633 1.00000 Uiso H
B9 0.32021 0.01097 0.87257 0.00633 1.00000 Uiso H
B10 0.34041 -0.31004 0.83523 0.00633 1.00000 Uiso C
B11 0.34017 -0.50581 0.86105 0.00633 1.00000 Uiso H
B12 0.34164 -0.28709 0.70056 0.00633 1.00000 Uiso H
B13 0.35930 -0.18830 0.92852 0.00633 1.00000 Uiso C
B14 0.35850 -0.21803 1.06289 0.00633 1.00000 Uiso H
B15 0.35947 0.00837 0.90664 0.00633 1.00000 Uiso H
B16 0.37925 -0.31004 0.85699 0.00633 1.00000 Uiso C
B17 0.37900 -0.50671 0.87985 0.00633 1.00000 Uiso H
B18 0.37989 -0.28260 0.72242 0.00633 1.00000 Uiso H
B19 0.39847 -0.19329 0.94467 0.00633 1.00000 Uiso C
B20 0.39800 -0.22202 1.07934 0.00633 1.00000 Uiso H
B21 0.39872 0.00368 0.92270 0.00633 1.00000 Uiso H
B22 0.41824 -0.31603 0.87078 0.00633 1.00000 Uiso C
B23 0.41872 -0.28570 0.73611 0.00633 1.00000 Uiso H
B24 0.41791 -0.51280 0.89147 0.00633 1.00000 Uiso H
B25 0.43654 -0.18509 0.96832 0.00633 1.00000 Uiso C
B26 0.43604 0.03183 0.94682 0.00633 1.00000 Uiso H
B27 0.43617 -0.23422 1.11440 0.00633 1.00000 Uiso H
B28 0.45677 -0.30250 0.89472 0.00633 1.00000 Uiso C
B29 0.45685 -0.51988 0.91439 0.00633 1.00000 Uiso H
B30 0.45833 -0.25074 0.74978 0.00633 1.00000 Uiso H
B31 0.47524 -0.17294 0.99495 0.00633 1.00000 Uiso C
B32 0.47466 0.04467 0.97725 0.00633 1.00000 Uiso H
B33 0.47493 -0.22754 1.14014 0.00633 1.00000 Uiso H
B34 0.48946 -0.25132 0.93812 0.00633 1.00000 Uiso H

loop_
_atom_type_symbol
_atom_type_scat_Cromer_Mann_a1
_atom_type_scat_Cromer_Mann_b1
_atom_type_scat_Cromer_Mann_a2
_atom_type_scat_Cromer_Mann_b2
_atom_type_scat_Cromer_Mann_a3
_atom_type_scat_Cromer_Mann_b3
_atom_type_scat_Cromer_Mann_a4
_atom_type_scat_Cromer_Mann_b4
_atom_type_scat_Cromer_Mann_c
_atom_type_scat_dispersion_real
_atom_type_scat_dispersion_imag
_atom_type_scat_source
pb 31.06170 0.69020 13.06370 2.35760 18.44200 8.61800 5.96960 47.25790 13.41180 -4.81800 8.50500 International_Tables_for_Crystallography_Vol.C(1991)_Tables_6.1.1.4_and_6.1.1.5
o 3.04850 13.27710 2.28680 5.70110 1.54630 0.32390 0.86700 32.90890 0.25080 0.04700 0.03200 International_Tables_for_Crystallography_Vol.C(1991)_Tables_6.1.1.4_and_6.1.1.5
c 2.31000 20.84390 1.02000 10.20750 1.58860 0.56870 0.86500 51.65120 0.21560 0.01700 0.00900 International_Tables_for_Crystallography_Vol.C(1991)_Tables_6.1.1.4_and_6.1.1.5
h 0.49300 10.51090 0.32291 26.12570 0.14019 3.14236 0.04081 57.79970 0.00304 0.00000 0.00000 International_Tables_for_Crystallography_Vol.C(1991)_Tables_6.1.1.4_and_6.1.1.5

loop_
_geom_angle_atom_site_label_1
_geom_angle_atom_site_label_2
_geom_angle_atom_site_label_3
_geom_angle
_geom_angle_site_symmetry_1
_geom_angle_site_symmetry_3
A1 Pba A1 95.96462 1_555 4_555
A1 Pba A2 115.10776 1_555 4_565
A1 Pba B1 83.80730 1_555 1_565
A1 Pba B1 167.64359 1_555 4_555
A1 Pba B2 89.00414 1_555 1_555
A1 Pba A2 82.68414 4_555 4_565
A1 Pba B1 176.00551 4_555 1_565
A1 Pba B1 78.96062 4_555 4_555
A1 Pba B2 92.12919 4_555 1_555
A2 Pba B1 101.03864 4_565 1_565
A2 Pba B1 75.68744 4_565 4_555
A2 Pba B2 155.68266 4_565 1_555
B1 Pba B1 100.46342 1_565 4_555
B1 Pba B2 83.88086 1_565 1_555
B1 Pba B2 80.00370 4_555 1_555
Pba A1 Pba 122.43184 1_555 4_554
Pba A1 A2 75.24295 1_555 1_555
Pba A1 A3 96.55592 1_555 1_555
Pba A1 A4 113.42631 1_555 1_555
Pba A1 A2 162.24512 4_554 1_555
Pba A1 A3 138.77330 4_554 1_555
Pba A1 A4 110.56451 4_554 1_555
A2 A1 A4 58.29662 1_555 1_555
Pba A2 A1 86.73093 4_564 1_555
Pba A2 A3 102.38637 4_564 1_555
Pba A2 A4 126.36885 4_564 1_555
Pba A2 A7 138.27766 4_564 1_555
A1 A2 A4 69.36805 1_555 1_555
A1 A2 A7 104.03603 1_555 1_555
A3 A2 A7 73.02283 1_555 1_555
A1 A3 A2 120.48981 1_555 1_555
A1 A3 A4 119.63499 1_555 1_555
A1 A3 A7 148.41045 1_555 1_555
A2 A3 A4 117.11269 1_555 1_555
A2 A3 A7 84.47060 1_555 1_555
A1 A4 A2 52.33534 1_555 1_555
A1 A4 A7 141.76869 1_555 1_555
A1 A4 A10 169.75032 1_555 1_555
A2 A4 A7 91.55157 1_555 1_555
A2 A4 A10 125.57818 1_555 1_555
A3 A4 A7 116.93581 1_555 1_555
A3 A4 A10 150.97783 1_555 1_555
A2 A7 A4 52.87089 1_555 1_555
A2 A7 A10 162.45345 1_555 1_555
A2 A7 A13 162.50314 1_555 1_555
A3 A7 A10 140.02168 1_555 1_555
A3 A7 A13 172.89024 1_555 1_555
A4 A7 A10 109.64137 1_555 1_555
A4 A7 A13 143.64058 1_555 1_555
A4 A10 A13 146.91159 1_555 1_555
A4 A10 A16 174.17685 1_555 1_555
A7 A10 A13 111.03778 1_555 1_555
A7 A10 A16 144.90851 1_555 1_555
A7 A13 A16 148.06705 1_555 1_555
A7 A13 A19 179.08957 1_555 1_555
A10 A13 A16 113.56197 1_555 1_555
A10 A13 A19 144.69563 1_555 1_555
A10 A16 A19 148.22330 1_555 1_555
A10 A16 A22 177.20502 1_555 1_555
A13 A16 A19 115.85636 1_555 1_555
A13 A16 A22 150.04706 1_555 1_555
A13 A19 A22 146.44415 1_555 1_555
A13 A19 A25 176.67303 1_555 1_555
A16 A19 A22 113.58236 1_555 1_555
A16 A19 A25 146.59940 1_555 1_555
A16 A22 A25 144.28928 1_555 1_555
A16 A22 A28 178.12820 1_555 1_555
A19 A22 A25 112.22565 1_555 1_555
A19 A22 A28 147.76964 1_555 1_555
A19 A25 A28 144.70927 1_555 1_555
A19 A25 A31 179.50189 1_555 1_555
A22 A25 A28 110.10336 1_555 1_555
A22 A25 A31 145.58484 1_555 1_555
A22 A28 A31 144.08913 1_555 1_555
A25 A28 A31 109.75877 1_555 1_555
Pba B1 Pba 109.04968 1_545 4_554
Pba B1 B2 126.62348 1_545 1_555
Pba B1 B3 127.41569 1_545 1_555
Pba B1 B4 114.59265 1_545 1_555
Pba B1 B2 118.15594 4_554 1_555
Pba B1 B3 123.18653 4_554 1_555
Pba B1 B4 117.75272 4_554 1_555
B2 B1 B4 63.37612 1_555 1_555
Pba B2 B1 94.40768 1_555 1_555
Pba B2 B3 122.58967 1_555 1_555
Pba B2 B4 155.24365 1_555 1_555
Pba B2 B7 170.78654 1_555 1_555
B1 B2 B4 60.85379 1_555 1_555
B1 B2 B7 92.90302 1_555 1_555
B3 B2 B7 64.93436 1_555 1_555
B1 B3 B2 123.87078 1_555 1_555
B1 B3 B4 115.46281 1_555 1_555
B1 B3 B7 146.47122 1_555 1_555
B2 B3 B4 120.66351 1_555 1_555
B2 B3 B7 88.86859 1_555 1_555
B1 B4 B2 55.77008 1_555 1_555
B1 B4 B7 143.45425 1_555 1_555
B1 B4 B10 176.39348 1_555 1_555
B2 B4 B7 89.54580 1_555 1_555
B2 B4 B10 122.93998 1_555 1_555
B3 B4 B7 115.60111 1_555 1_555
B3 B4 B10 149.52446 1_555 1_555
B2 B7 B4 57.78585 1_555 1_555
B2 B7 B10 164.85428 1_555 1_555
B2 B7 B13 155.79631 1_555 1_555
B3 B7 B10 143.35504 1_555 1_555
B3 B7 B13 175.13152 1_555 1_555
B4 B7 B10 111.75294 1_555 1_555
B4 B7 B13 144.78462 1_555 1_555
B4 B10 B13 147.53197 1_555 1_555
B4 B10 B16 178.03159 1_555 1_555
B7 B10 B13 113.57007 1_555 1_555
B7 B10 B16 147.51022 1_555 1_555
B7 B13 B16 145.48820 1_555 1_555
B7 B13 B19 177.74745 1_555 1_555
B10 B13 B16 112.12978 1_555 1_555
B10 B13 B19 144.95665 1_555 1_555
B10 B16 B19 147.90283 1_555 1_555
B10 B16 B22 178.52090 1_555 1_555
B13 B16 B19 114.01721 1_555 1_555
B13 B16 B22 147.51448 1_555 1_555
B13 B19 B22 146.43869 1_555 1_555
B13 B19 B25 177.99651 1_555 1_555
B16 B19 B22 113.28566 1_555 1_555
B16 B19 B25 148.84761 1_555 1_555
B16 B22 B25 142.10463 1_555 1_555
B16 B22 B28 177.21272 1_555 1_555
B19 B22 B25 108.88856 1_555 1_555
B19 B22 B28 144.01491 1_555 1_555
B19 B25 B28 145.64943 1_555 1_555
B19 B25 B31 179.39607 1_555 1_555
B22 B25 B28 110.10445 1_555 1_555
B22 B25 B31 145.05530 1_555 1_555
B22 B28 B31 144.86919 1_555 1_555
B25 B28 B31 110.10844 1_555 1_555

loop_
_geom_bond_atom_site_label_1
_geom_bond_atom_site_label_2
_geom_bond_distance
_geom_bond_site_symmetry_2
Pba A1 2.72739 1_555
Pba A1 2.41058 4_555
Pba A2 2.83149 4_565
Pba B1 2.71554 1_565
Pba B1 2.57204 4_555
Pba B2 2.41587 1_555
A1 Pba 2.72739 1_555
A1 Pba 2.41058 4_554
A1 A2 2.01020 1_555
A1 A3 1.27004 1_555
A1 A4 2.37654 1_555
A2 Pba 2.83149 4_564
A2 A1 2.01020 1_555
A2 A3 1.04176 1_555
A2 A4 2.16048 1_555
A2 A7 2.70882 1_555
A3 A1 1.27004 1_555
A3 A2 1.04176 1_555
A3 A4 1.47659 1_555
A3 A7 2.60289 1_555
A4 A1 2.37654 1_555
A4 A2 2.16048 1_555
A4 A3 1.47659 1_555
A4 A7 1.57658 1_555
A4 A10 2.50719 1_555
A7 A2 2.70882 1_555
A7 A3 2.60289 1_555
A7 A4 1.57658 1_555
A7 A10 1.49027 1_555
A7 A13 2.45125 1_555
A10 A4 2.50719 1_555
A10 A7 1.49027 1_555
A10 A13 1.48342 1_555
A10 A16 2.53029 1_555
A13 A7 2.45125 1_555
A13 A10 1.48342 1_555
A13 A16 1.54091 1_555
A13 A19 2.55385 1_555
A16 A10 2.53029 1_555
A16 A13 1.54091 1_555
A16 A19 1.47260 1_555
A16 A22 2.53269 1_555
A19 A13 2.55385 1_555
A19 A16 1.47260 1_555
A19 A22 1.55400 1_555
A19 A25 2.53269 1_555
A22 A16 2.53269 1_555
A22 A19 1.55400 1_555
A22 A25 1.49669 1_555
A22 A28 2.49105 1_555
A25 A19 2.53269 1_555
A25 A22 1.49669 1_555
A25 A28 1.54225 1_555
A25 A31 2.54699 1_555
A28 A22 2.49105 1_555
A28 A25 1.54225 1_555
A28 A31 1.57158 1_555
A31 A25 2.54699 1_555
A31 A28 1.57158 1_555
B1 Pba 2.71554 1_545
B1 Pba 2.57204 4_554
B1 B2 2.21430 1_555
B1 B3 1.25988 1_555
B1 B4 2.33909 1_555
B2 Pba 2.41587 1_555
B2 B1 2.21430 1_555
B2 B3 1.24947 1_555
B2 B4 2.39422 1_555
B2 B7 2.82976 1_555
B3 B1 1.25988 1_555
B3 B2 1.24947 1_555
B3 B4 1.50221 1_555
B3 B7 2.56376 1_555
B4 B1 2.33909 1_555
B4 B2 2.39422 1_555
B4 B3 1.50221 1_555
B4 B7 1.52748 1_555
B4 B10 2.53957 1_555
B7 B2 2.82976 1_555
B7 B3 2.56376 1_555
B7 B4 1.52748 1_555
B7 B10 1.54025 1_555
B7 B13 2.56470 1_555
B10 B4 2.53957 1_555
B10 B7 1.54025 1_555
B10 B13 1.52527 1_555
B10 B16 2.53406 1_555
B13 B7 2.56470 1_555
B13 B10 1.52527 1_555
B13 B16 1.52902 1_555
B13 B19 2.55379 1_555
B16 B10 2.53406 1_555
B16 B13 1.52902 1_555
B16 B19 1.51572 1_555
B16 B22 2.54154 1_555
B19 B13 2.55379 1_555
B19 B16 1.51572 1_555
B19 B22 1.52709 1_555
B19 B25 2.48512 1_555
B22 B16 2.54154 1_555
B22 B19 1.52709 1_555
B22 B25 1.52757 1_555
B22 B28 2.51571 1_555
B25 B19 2.48512 1_555
B25 B22 1.52757 1_555
B25 B28 1.54158 1_555
B25 B31 2.52783 1_555
B28 B22 2.51571 1_555
B28 B25 1.54158 1_555
B28 B31 1.54230 1_555
B31 B25 2.52783 1_555
B31 B28 1.54230 1_555
